data_4119007
loop_
_publ_author_name
'Takuya Oguma'
'Tsutomu Katsuki'

_publ_contact_author_email katsuscc@chem.kyushu-univ.jp
_publ_contact_author_name 'Tsutomu Katsuki'
_publ_section_title
;
 Iron-Catalyzed Dioxygen-Driven C-C Bond Formation: Oxidative
 Dearomatization of 2-Naphthols with Construction of a Chiral Quaternary
 Stereocenter
;
_journal_name_full 'Journal of the American Chemical Society'
_journal_page_first 20017
_journal_page_last 20020
_journal_paper_doi 10.1021/ja310203c
_journal_volume 134
_journal_year 2012
_chemical_absolute_configuration ad
_chemical_formula_moiety 'C18 H13 Cl2 N O3'
_chemical_formula_sum 'C18 H13 Cl2 N O3'
_chemical_formula_weight 362.21
_space_group_IT_number 19
_symmetry_cell_setting orthorhombic
_symmetry_Int_Tables_number 19
_symmetry_space_group_name_Hall 'P 2ac 2ab'
_symmetry_space_group_name_H-M 'P 21 21 21'
_atom_sites_solution_hydrogens geom
_atom_sites_solution_primary direct
_atom_sites_solution_secondary difmap
_audit_creation_date 2012-09-25
_audit_creation_method 'by CrystalStructure 4.0'
_cell_angle_alpha 90.0000
_cell_angle_beta 90.0000
_cell_angle_gamma 90.0000
_cell_formula_units_Z 4
_cell_length_a 6.7451(13)
_cell_length_b 14.825(3)
_cell_length_c 16.546(4)
_cell_measurement_reflns_used 3654
_cell_measurement_temperature 296
_cell_measurement_theta_max 25.11
_cell_measurement_theta_min 3.01
_cell_volume 1654.5(6)
_computing_cell_refinement 'RAPID AUTO'
_computing_data_collection 'RAPID AUTO (Rigaku, ????)'
_computing_data_reduction 'RAPID AUTO'
_computing_molecular_graphics 'CrystalStructure 4.0'
_computing_publication_material 'CrystalStructure 4.0 (Rigaku, 2010)'
_computing_structure_refinement 'SHELXL97 (Sheldrick, 2008)'
_computing_structure_solution 'SHELXD (Schneider, et al., 2002)'
_diffrn_ambient_temperature 296
_diffrn_detector_area_resol_mean 10.000
_diffrn_measured_fraction_theta_full 0.995
_diffrn_measured_fraction_theta_max 0.995
_diffrn_measurement_device_type 'Rigaku R-AXIS RAPID'
_diffrn_measurement_method \w
_diffrn_radiation_type 'Mo K\a'
_diffrn_radiation_wavelength 0.71075
_diffrn_reflns_limit_h_max 8
_diffrn_reflns_limit_h_min -8
_diffrn_reflns_limit_k_max 19
_diffrn_reflns_limit_k_min -19
_diffrn_reflns_limit_l_max 21
_diffrn_reflns_limit_l_min -21
_diffrn_reflns_number 3766
_diffrn_reflns_theta_full 27.47
_diffrn_reflns_theta_max 27.48
_diffrn_standards_number 0
_exptl_absorpt_coefficient_mu 0.408
_exptl_absorpt_correction_type none
_exptl_crystal_colour colorless
_exptl_crystal_density_diffrn 1.454
_exptl_crystal_description platelet
_exptl_crystal_F_000 744.00
_exptl_crystal_size_max 0.100
_exptl_crystal_size_mid 0.100
_exptl_crystal_size_min 0.020
_refine_diff_density_max 0.210
_refine_diff_density_min -0.220
_refine_ls_abs_structure_details 'Flack, H. D. (1983), Acta Cryst. A39, 876-881.  1593 Friedel Pairs'
_refine_ls_abs_structure_Flack 0.06(14)
_refine_ls_extinction_method none
_refine_ls_goodness_of_fit_ref 1.099
_refine_ls_hydrogen_treatment constr
_refine_ls_number_parameters 218
_refine_ls_number_reflns 3766
_refine_ls_number_restraints 0
_refine_ls_R_factor_gt 0.0828
_refine_ls_shift/su_max 0.000
_refine_ls_structure_factor_coef Fsqd
_refine_ls_weighting_details 'w = 1/[\s^2^(Fo^2^)+(0.0362P)^2^+2.5200P] where P=(Fo^2^+2Fc^2^)/3'
_refine_ls_weighting_scheme calc
_refine_ls_wR_factor_ref 0.1627
_reflns_number_gt 2423
_reflns_number_total 3766
_reflns_threshold_expression F^2^>2.0\s(F^2^)
_cod_data_source_file ja310203c_si_002.cif
_cod_data_source_block comp6
_cod_database_code 4119007

loop_
_symmetry_equiv_pos_site_id
_symmetry_equiv_pos_as_xyz
1 +X,+Y,+Z
2 1/2+X,1/2-Y,-Z
3 -X,1/2+Y,1/2-Z
4 1/2-X,-Y,1/2+Z

loop_
_atom_site_label
_atom_site_type_symbol
_atom_site_fract_x
_atom_site_fract_y
_atom_site_fract_z
_atom_site_U_iso_or_equiv
_atom_site_adp_type
_atom_site_occupancy
_atom_site_symmetry_multiplicity
_atom_site_calc_flag
_atom_site_refinement_flags
Cl1 Cl 1.6627(3) -0.11519(12) 0.11987(12) 0.0810(6) Uani 1.0 4 d .
Cl2 Cl 1.4148(3) 0.18616(13) -0.03047(11) 0.0825(6) Uani 1.0 4 d .
O1 O 1.1006(6) 0.2245(3) 0.2439(3) 0.0663(12) Uani 1.0 4 d .
O2 O 1.0566(7) 0.1449(4) 0.4226(3) 0.0769(13) Uani 1.0 4 d .
O3 O 0.9927(8) 0.2713(4) 0.4796(3) 0.0882(15) Uani 1.0 4 d .
N1 N 0.9682(7) 0.2169(4) 0.4268(3) 0.0548(12) Uani 1.0 4 d .
C1 C 0.7983(7) 0.1683(4) 0.2985(3) 0.0410(12) Uani 1.0 4 d .
C2 C 0.9984(8) 0.1581(4) 0.2551(3) 0.0435(12) Uani 1.0 4 d .
C3 C 1.0597(7) 0.0676(4) 0.2266(3) 0.0421(12) Uani 1.0 4 d .
C4 C 0.9631(7) -0.0046(4) 0.2556(3) 0.0445(12) Uani 1.0 4 d .
C5 C 0.7940(7) -0.0010(4) 0.3105(3) 0.0435(12) Uani 1.0 4 d .
C6 C 0.7101(8) -0.0810(4) 0.3389(4) 0.0508(14) Uani 1.0 4 d .
C7 C 0.5460(8) -0.0787(4) 0.3885(4) 0.0572(15) Uani 1.0 4 d .
C8 C 0.4601(9) 0.0039(5) 0.4065(4) 0.0631(16) Uani 1.0 4 d .
C9 C 0.5402(8) 0.0835(4) 0.3785(4) 0.0538(14) Uani 1.0 4 d .
C10 C 0.7118(7) 0.0816(4) 0.3312(3) 0.0416(12) Uani 1.0 4 d .
C11 C 0.8214(8) 0.2409(4) 0.3632(3) 0.0462(13) Uani 1.0 4 d .
C12 C 0.6557(9) 0.2077(4) 0.2328(4) 0.0568(15) Uani 1.0 4 d .
C13 C 1.2265(7) 0.0597(4) 0.1679(3) 0.0437(13) Uani 1.0 4 d .
C14 C 1.3573(8) -0.0125(4) 0.1732(3) 0.0487(13) Uani 1.0 4 d .
C15 C 1.5029(8) -0.0242(4) 0.1145(4) 0.0513(14) Uani 1.0 4 d .
C16 C 1.5249(8) 0.0368(5) 0.0514(4) 0.0587(16) Uani 1.0 4 d .
C17 C 1.3963(8) 0.1088(4) 0.0479(3) 0.0522(14) Uani 1.0 4 d .
C18 C 1.2468(8) 0.1203(4) 0.1048(4) 0.0498(13) Uani 1.0 4 d .
H4 H 1.0073 -0.0613 0.2395 0.0534 Uiso 1.0 4 calc R
H6 H 0.7652 -0.1361 0.3243 0.0609 Uiso 1.0 4 calc R
H7 H 0.4937 -0.1318 0.4096 0.0686 Uiso 1.0 4 calc R
H8 H 0.3461 0.0055 0.4382 0.0757 Uiso 1.0 4 calc R
H9 H 0.4802 0.1382 0.3910 0.0646 Uiso 1.0 4 calc R
H11A H 0.8623 0.2967 0.3376 0.0554 Uiso 1.0 4 calc R
H11B H 0.6937 0.2513 0.3885 0.0554 Uiso 1.0 4 calc R
H12A H 0.5326 0.2247 0.2576 0.0682 Uiso 1.0 4 calc R
H12B H 0.6313 0.1628 0.1922 0.0682 Uiso 1.0 4 calc R
H12C H 0.7157 0.2596 0.2084 0.0682 Uiso 1.0 4 calc R
H14 H 1.3476 -0.0529 0.2160 0.0584 Uiso 1.0 4 calc R
H16 H 1.6234 0.0292 0.0126 0.0705 Uiso 1.0 4 calc R
H18 H 1.1602 0.1689 0.1005 0.0597 Uiso 1.0 4 calc R

loop_
_atom_site_aniso_label
_atom_site_aniso_U_11
_atom_site_aniso_U_22
_atom_site_aniso_U_33
_atom_site_aniso_U_12
_atom_site_aniso_U_13
_atom_site_aniso_U_23
Cl1 0.0569(9) 0.0885(11) 0.0976(13) 0.0199(9) 0.0021(9) -0.0279(10)
Cl2 0.0794(12) 0.1016(13) 0.0664(11) -0.0167(11) 0.0162(9) 0.0154(10)
O1 0.064(3) 0.052(3) 0.083(3) -0.014(2) 0.022(3) -0.011(2)
O2 0.073(3) 0.085(3) 0.072(3) 0.010(3) -0.020(3) -0.006(3)
O3 0.104(4) 0.092(4) 0.069(3) -0.015(3) -0.011(3) -0.033(3)
N1 0.054(3) 0.065(3) 0.045(3) -0.010(3) -0.000(3) -0.012(3)
C1 0.039(3) 0.045(3) 0.040(3) 0.003(3) 0.002(3) -0.007(3)
C2 0.042(3) 0.046(3) 0.043(3) -0.005(3) 0.002(3) -0.002(3)
C3 0.037(3) 0.050(3) 0.040(3) -0.000(3) 0.001(3) -0.003(3)
C4 0.041(3) 0.040(3) 0.052(3) 0.007(3) -0.000(3) -0.011(3)
C5 0.039(3) 0.049(3) 0.042(3) -0.003(3) 0.004(3) -0.003(3)
C6 0.058(4) 0.041(3) 0.053(4) -0.002(3) -0.001(3) 0.001(3)
C7 0.051(4) 0.058(4) 0.062(4) -0.015(3) 0.007(3) 0.005(3)
C8 0.049(4) 0.075(4) 0.064(4) -0.008(4) 0.022(3) -0.000(4)
C9 0.048(4) 0.052(3) 0.061(4) -0.006(3) 0.011(3) -0.008(3)
C10 0.040(3) 0.043(3) 0.042(3) -0.004(3) -0.001(3) -0.004(3)
C11 0.045(3) 0.043(3) 0.051(4) 0.000(3) 0.006(3) -0.007(3)
C12 0.052(4) 0.066(4) 0.052(4) 0.009(3) -0.014(3) -0.001(3)
C13 0.036(3) 0.048(3) 0.048(4) -0.004(3) 0.001(3) -0.012(3)
C14 0.045(3) 0.057(3) 0.044(3) -0.003(3) 0.001(3) -0.013(3)
C15 0.039(3) 0.053(3) 0.062(4) 0.007(3) -0.001(3) -0.020(3)
C16 0.040(3) 0.079(4) 0.057(4) -0.005(3) 0.008(3) -0.021(4)
C17 0.054(4) 0.066(4) 0.036(3) -0.014(3) 0.002(3) -0.000(3)
C18 0.040(3) 0.060(4) 0.050(4) -0.004(3) 0.003(3) -0.003(3)

loop_
_atom_type_symbol
_atom_type_description
_atom_type_scat_dispersion_real
_atom_type_scat_dispersion_imag
_atom_type_scat_source
H H 0.0000 0.0000
;
International Tables for Crystallography
(1992, Vol. C, Table 6.1.1.4)
;
O O 0.0106 0.0060
;
International Tables for Crystallography
(1992, Vol. C, Tables 4.2.6.8 and 6.1.1.4)
;
N N 0.0061 0.0033
;
International Tables for Crystallography
(1992, Vol. C, Tables 4.2.6.8 and 6.1.1.4)
;
C C 0.0033 0.0016
;
International Tables for Crystallography
(1992, Vol. C, Tables 4.2.6.8 and 6.1.1.4)
;
Cl Cl 0.1484 0.1585
;
International Tables for Crystallography
(1992, Vol. C, Tables 4.2.6.8 and 6.1.1.4)
;

loop_
_geom_angle_atom_site_label_1
_geom_angle_atom_site_label_2
_geom_angle_atom_site_label_3
_geom_angle
_geom_angle_publ_flag
O2 N1 O3 124.0(5) yes
O2 N1 C11 119.5(5) yes
O3 N1 C11 116.5(5) yes
C2 C1 C10 115.0(4) yes
C2 C1 C11 107.9(4) yes
C2 C1 C12 104.6(4) yes
C10 C1 C11 112.8(4) yes
C10 C1 C12 109.2(4) yes
C11 C1 C12 106.7(4) yes
O1 C2 C1 119.3(5) yes
O1 C2 C3 121.8(5) yes
C1 C2 C3 118.9(5) yes
C2 C3 C4 118.3(5) yes
C2 C3 C13 119.3(5) yes
C4 C3 C13 122.4(5) yes
C3 C4 C5 124.9(5) yes
C4 C5 C6 119.7(5) yes
C4 C5 C10 119.9(5) yes
C6 C5 C10 120.3(5) yes
C5 C6 C7 120.4(5) yes
C6 C7 C8 119.0(6) yes
C7 C8 C9 121.3(6) yes
C8 C9 C10 119.7(5) yes
C1 C10 C5 120.6(5) yes
C1 C10 C9 120.2(5) yes
C5 C10 C9 119.1(5) yes
N1 C11 C1 113.3(4) yes
C3 C13 C14 119.9(5) yes
C3 C13 C18 121.0(5) yes
C14 C13 C18 118.9(5) yes
C13 C14 C15 120.0(5) yes
Cl1 C15 C14 120.1(5) yes
Cl1 C15 C16 118.6(5) yes
C14 C15 C16 121.2(5) yes
C15 C16 C17 117.9(5) yes
Cl2 C17 C16 119.9(5) yes
Cl2 C17 C18 118.5(5) yes
C16 C17 C18 121.6(5) yes
C13 C18 C17 120.2(5) yes
C3 C4 H4 117.536 no
C5 C4 H4 117.545 no
C5 C6 H6 119.807 no
C7 C6 H6 119.811 no
C6 C7 H7 120.485 no
C8 C7 H7 120.496 no
C7 C8 H8 119.341 no
C9 C8 H8 119.364 no
C8 C9 H9 120.124 no
C10 C9 H9 120.130 no
N1 C11 H11A 108.912 no
N1 C11 H11B 108.908 no
C1 C11 H11A 108.916 no
C1 C11 H11B 108.918 no
H11A C11 H11B 107.742 no
C1 C12 H12A 109.476 no
C1 C12 H12B 109.466 no
C1 C12 H12C 109.465 no
H12A C12 H12B 109.473 no
H12A C12 H12C 109.470 no
H12B C12 H12C 109.478 no
C13 C14 H14 119.979 no
C15 C14 H14 119.973 no
C15 C16 H16 121.044 no
C17 C16 H16 121.055 no
C13 C18 H18 119.904 no
C17 C18 H18 119.900 no

loop_
_geom_bond_atom_site_label_1
_geom_bond_atom_site_label_2
_geom_bond_distance
_geom_bond_publ_flag
Cl1 C15 1.729(6) yes
Cl2 C17 1.737(6) yes
O1 C2 1.216(7) yes
O2 N1 1.224(7) yes
O3 N1 1.200(7) yes
N1 C11 1.488(7) yes
C1 C2 1.536(7) yes
C1 C10 1.511(7) yes
C1 C11 1.525(7) yes
C1 C12 1.565(8) yes
C2 C3 1.481(7) yes
C3 C4 1.342(7) yes
C3 C13 1.491(7) yes
C4 C5 1.459(7) yes
C5 C6 1.396(8) yes
C5 C10 1.387(7) yes
C6 C7 1.378(8) yes
C7 C8 1.387(9) yes
C8 C9 1.379(9) yes
C9 C10 1.398(7) yes
C13 C14 1.389(7) yes
C13 C18 1.384(8) yes
C14 C15 1.392(8) yes
C15 C16 1.390(9) yes
C16 C17 1.376(8) yes
C17 C18 1.390(8) yes
C4 H4 0.930 no
C6 H6 0.930 no
C7 H7 0.930 no
C8 H8 0.930 no
C9 H9 0.930 no
C11 H11A 0.970 no
C11 H11B 0.970 no
C12 H12A 0.960 no
C12 H12B 0.960 no
C12 H12C 0.960 no
C14 H14 0.930 no
C16 H16 0.930 no
C18 H18 0.930 no

loop_
_geom_contact_atom_site_label_1
_geom_contact_atom_site_label_2
_geom_contact_distance
_geom_contact_publ_flag
_geom_contact_site_symmetry_2
O1 O2 3.199(7) no .
O1 N1 3.157(7) no .
O1 C4 3.527(7) no .
O1 C11 2.739(7) no .
O1 C12 3.017(7) no .
O1 C13 2.876(7) no .
O1 C18 2.942(7) no .
O2 C1 2.715(7) no .
O2 C2 2.806(7) no .
O2 C3 3.440(7) no .
O2 C4 3.598(7) no .
O2 C5 3.355(7) no .
O2 C10 2.928(7) no .
N1 C2 2.978(7) no .
N1 C9 3.590(7) no .
N1 C10 3.084(7) no .
C1 C4 2.883(7) no .
C2 C5 2.881(7) no .
C2 C18 3.051(8) no .
C3 C10 2.923(7) no .
C3 C12 3.428(8) no .
C4 C14 2.991(7) no .
C5 C8 2.757(8) no .
C5 C12 3.477(8) no .
C6 C9 2.772(8) no .
C7 C10 2.793(8) no .
C9 C11 3.018(8) no .
C9 C12 3.131(8) no .
C13 C16 2.808(8) no .
C14 C17 2.756(8) no .
C15 C18 2.756(8) no .
Cl1 O3 3.308(6) no 3_845
Cl1 O3 3.441(5) no 4_754
Cl1 C4 3.441(6) no 1_655
O1 C6 3.438(7) no 3_755
O2 O3 3.580(7) no 2_556
O2 C8 3.442(8) no 1_655
O2 C9 3.464(7) no 1_655
O2 C16 3.477(8) no 4_755
O3 Cl1 3.308(6) no 3_855
O3 Cl1 3.441(5) no 4_755
O3 O2 3.580(7) no 2_456
O3 O3 3.497(8) no 2_456
O3 O3 3.497(8) no 2_556
O3 N1 3.567(7) no 2_556
O3 C9 3.203(8) no 2_556
O3 C11 3.423(7) no 2_556
N1 O3 3.567(7) no 2_456
C4 Cl1 3.441(6) no 1_455
C6 O1 3.438(7) no 3_745
C8 O2 3.442(8) no 1_455
C9 O2 3.464(7) no 1_455
C9 O3 3.203(8) no 2_456
C11 O3 3.423(7) no 2_456
C16 O2 3.477(8) no 4_754
Cl1 H14 2.8100 no .
Cl1 H16 2.7926 no .
Cl2 H16 2.8114 no .
Cl2 H18 2.7766 no .
O1 H11A 2.4763 no .
O1 H12B 3.4046 no .
O1 H12C 2.7125 no .
O1 H18 2.5443 no .
O2 H11A 2.9606 no .
O2 H11B 2.9661 no .
O3 H11A 2.5369 no .
O3 H11B 2.5346 no .
N1 H9 3.5420 no .
C1 H9 2.6724 no .
C2 H4 3.2627 no .
C2 H11A 2.6317 no .
C2 H11B 3.3169 no .
C2 H12A 3.2941 no .
C2 H12B 2.6874 no .
C2 H12C 2.5501 no .
C2 H18 2.7865 no .
C3 H12B 3.2659 no .
C3 H14 2.6449 no .
C3 H18 2.6589 no .
C4 H6 2.6216 no .
C4 H12B 3.5030 no .
C4 H14 2.7692 no .
C5 H7 3.2480 no .
C5 H9 3.2421 no .
C5 H12B 3.3060 no .
C6 H4 2.6096 no .
C6 H8 3.2197 no .
C7 H9 3.2471 no .
C8 H6 3.2237 no .
C9 H7 3.2478 no .
C9 H11B 2.6997 no .
C9 H12A 2.8958 no .
C9 H12B 3.3553 no .
C10 H4 3.2801 no .
C10 H6 3.2498 no .
C10 H8 3.2388 no .
C10 H11A 3.3475 no .
C10 H11B 2.6908 no .
C10 H12A 2.7286 no .
C10 H12B 2.6517 no .
C10 H12C 3.3312 no .
C11 H9 2.7970 no .
C11 H12A 2.6279 no .
C11 H12B 3.3151 no .
C11 H12C 2.6740 no .
C12 H9 3.0507 no .
C12 H11A 2.5860 no .
C12 H11B 2.6679 no .
C13 H4 2.6086 no .
C14 H4 2.7020 no .
C14 H16 3.2652 no .
C14 H18 3.2313 no .
C16 H14 3.2583 no .
C16 H18 3.2473 no .
C18 H14 3.2308 no .
C18 H16 3.2563 no .
H4 H6 2.4220 no .
H4 H14 2.3311 no .
H6 H7 2.3124 no .
H7 H8 2.3150 no .
H8 H9 2.3017 no .
H9 H11A 3.5972 no .
H9 H11B 2.2102 no .
H9 H12A 2.5763 no .
H9 H12B 3.4621 no .
H11A H12A 2.7990 no .
H11A H12B 3.4863 no .
H11A H12C 2.4187 no .
H11B H12A 2.4549 no .
H11B H12B 3.5280 no .
H11B H12C 2.9867 no .
Cl1 H4 3.1567 no 1_655
Cl1 H6 3.4667 no 1_655
Cl1 H11A 3.5314 no 3_845
Cl1 H11B 3.1171 no 3_745
Cl1 H12A 3.3878 no 3_745
Cl2 H6 3.3137 no 4_754
Cl2 H7 3.4154 no 3_755
Cl2 H7 3.0379 no 4_654
Cl2 H8 3.3830 no 4_654
Cl2 H12C 3.3336 no 2_555
Cl2 H18 2.9496 no 2_555
O1 H4 3.2694 no 3_755
O1 H6 2.5220 no 3_755
O1 H12A 2.9225 no 1_655
O2 H8 2.8543 no 1_655
O2 H9 2.9068 no 1_655
O2 H16 3.2168 no 4_755
O3 H9 2.5291 no 2_556
O3 H11B 2.5920 no 2_556
N1 H11B 3.4471 no 2_556
C4 H11A 3.5271 no 3_745
C5 H14 3.4798 no 1_455
C5 H16 3.4160 no 4_755
C6 H14 3.2081 no 1_455
C6 H16 3.1798 no 4_755
C7 H12C 3.3803 no 3_645
C7 H14 3.1765 no 1_455
C7 H16 3.1190 no 4_755
C8 H14 3.3509 no 1_455
C8 H16 3.3489 no 4_755
C9 H16 3.5869 no 4_755
C10 H16 3.5979 no 4_755
C11 H4 3.5816 no 3_755
C11 H14 3.5153 no 3_755
C12 H7 3.4974 no 3_655
C13 H12A 3.5281 no 1_655
C13 H12B 3.1544 no 1_655
C14 H11A 3.1983 no 3_745
C14 H12B 3.2036 no 1_655
C15 H11B 3.5827 no 3_745
C15 H12B 3.1760 no 1_655
C16 H8 3.1883 no 4_654
C16 H12B 3.0715 no 1_655
C17 H7 3.5042 no 4_654
C17 H8 2.9740 no 4_654
C17 H12B 2.9749 no 1_655
C18 H8 3.3877 no 4_654
C18 H12A 3.5358 no 1_655
C18 H12B 3.0350 no 1_655
H4 Cl1 3.1567 no 1_455
H4 O1 3.2694 no 3_745
H4 C11 3.5816 no 3_745
H4 H11A 2.6144 no 3_745
H4 H12C 3.3590 no 3_745
H6 Cl1 3.4667 no 1_455
H6 Cl2 3.3137 no 4_755
H6 O1 2.5220 no 3_745
H6 H12A 3.1824 no 3_645
H6 H14 3.5596 no 1_455
H6 H16 3.5757 no 4_755
H6 H18 3.1879 no 3_745
H7 Cl2 3.4154 no 3_745
H7 Cl2 3.0379 no 4_655
H7 C12 3.4974 no 3_645
H7 C17 3.5042 no 4_655
H7 H12A 3.4940 no 3_645
H7 H12B 3.5809 no 3_645
H7 H12C 2.8971 no 3_645
H7 H14 3.5500 no 1_455
H7 H16 3.4482 no 4_755
H7 H18 3.3697 no 4_655
H8 Cl2 3.3830 no 4_655
H8 O2 2.8543 no 1_455
H8 C16 3.1883 no 4_655
H8 C17 2.9740 no 4_655
H8 C18 3.3877 no 4_655
H8 H16 3.4372 no 4_655
H9 O2 2.9068 no 1_455
H9 O3 2.5291 no 2_456
H11A Cl1 3.5314 no 3_855
H11A C4 3.5271 no 3_755
H11A C14 3.1983 no 3_755
H11A H4 2.6144 no 3_755
H11A H14 2.7849 no 3_755
H11B Cl1 3.1171 no 3_755
H11B O3 2.5920 no 2_456
H11B N1 3.4471 no 2_456
H11B C15 3.5827 no 3_755
H11B H14 3.3890 no 3_755
H12A Cl1 3.3878 no 3_755
H12A O1 2.9225 no 1_455
H12A C13 3.5281 no 1_455
H12A C18 3.5358 no 1_455
H12A H6 3.1824 no 3_655
H12A H7 3.4940 no 3_655
H12A H14 3.4218 no 3_755
H12B C13 3.1544 no 1_455
H12B C14 3.2036 no 1_455
H12B C15 3.1760 no 1_455
H12B C16 3.0715 no 1_455
H12B C17 2.9749 no 1_455
H12B C18 3.0350 no 1_455
H12B H7 3.5809 no 3_655
H12B H16 3.5712 no 1_455
H12B H18 3.5225 no 1_455
H12C Cl2 3.3336 no 2_455
H12C C7 3.3803 no 3_655
H12C H4 3.3590 no 3_755
H12C H7 2.8971 no 3_655
H12C H14 3.0773 no 3_755
H14 C5 3.4798 no 1_655
H14 C6 3.2081 no 1_655
H14 C7 3.1765 no 1_655
H14 C8 3.3509 no 1_655
H14 C11 3.5153 no 3_745
H14 H6 3.5596 no 1_655
H14 H7 3.5500 no 1_655
H14 H11A 2.7849 no 3_745
H14 H11B 3.3890 no 3_745
H14 H12A 3.4218 no 3_745
H14 H12C 3.0773 no 3_745
H16 O2 3.2168 no 4_754
H16 C5 3.4160 no 4_754
H16 C6 3.1798 no 4_754
H16 C7 3.1190 no 4_754
H16 C8 3.3489 no 4_754
H16 C9 3.5869 no 4_754
H16 C10 3.5979 no 4_754
H16 H6 3.5757 no 4_754
H16 H7 3.4482 no 4_754
H16 H8 3.4372 no 4_654
H16 H12B 3.5712 no 1_655
H18 Cl2 2.9496 no 2_455
H18 H6 3.1879 no 3_755
H18 H7 3.3697 no 4_654
H18 H12B 3.5225 no 1_655

loop_
_geom_torsion_atom_site_label_1
_geom_torsion_atom_site_label_2
_geom_torsion_atom_site_label_3
_geom_torsion_atom_site_label_4
_geom_torsion
_geom_torsion_publ_flag
O2 N1 C11 C1 0.6(7) no
O3 N1 C11 C1 -179.8(5) no
C2 C1 C10 C5 -10.3(6) no
C2 C1 C10 C9 173.9(4) no
C10 C1 C2 O1 -162.8(4) no
C10 C1 C2 C3 18.4(6) no
C2 C1 C11 N1 -62.8(5) no
C11 C1 C2 O1 -35.9(6) no
C11 C1 C2 C3 145.3(4) no
C12 C1 C2 O1 77.4(6) no
C12 C1 C2 C3 -101.3(5) no
C10 C1 C11 N1 65.4(5) no
C11 C1 C10 C5 -134.6(5) no
C11 C1 C10 C9 49.5(6) no
C12 C1 C10 C5 106.9(5) no
C12 C1 C10 C9 -68.9(6) no
C12 C1 C11 N1 -174.7(4) no
O1 C2 C3 C4 166.0(5) no
O1 C2 C3 C13 -13.4(7) no
C1 C2 C3 C4 -15.3(7) no
C1 C2 C3 C13 165.4(4) no
C2 C3 C4 C5 3.3(8) no
C2 C3 C13 C14 143.9(5) no
C2 C3 C13 C18 -40.1(7) no
C4 C3 C13 C14 -35.4(7) no
C4 C3 C13 C18 140.6(5) no
C13 C3 C4 C5 -177.4(4) no
C3 C4 C5 C6 -177.7(5) no
C3 C4 C5 C10 5.3(8) no
C4 C5 C6 C7 -177.7(4) no
C4 C5 C10 C1 -1.1(7) no
C4 C5 C10 C9 174.8(4) no
C6 C5 C10 C1 -178.1(4) no
C6 C5 C10 C9 -2.2(7) no
C10 C5 C6 C7 -0.7(8) no
C5 C6 C7 C8 3.1(8) no
C6 C7 C8 C9 -2.6(8) no
C7 C8 C9 C10 -0.3(8) no
C8 C9 C10 C1 178.6(5) no
C8 C9 C10 C5 2.7(8) no
C3 C13 C14 C15 174.6(4) no
C3 C13 C18 C17 -176.2(4) no
C14 C13 C18 C17 -0.1(8) no
C18 C13 C14 C15 -1.5(7) no
C13 C14 C15 Cl1 -178.7(4) no
C13 C14 C15 C16 2.1(8) no
Cl1 C15 C16 C17 179.9(4) no
C14 C15 C16 C17 -0.9(8) no
C15 C16 C17 Cl2 -179.1(5) no
C15 C16 C17 C18 -0.8(8) no
Cl2 C17 C18 C13 179.6(4) no
C16 C17 C18 C13 1.3(8) no
